data_7710302
loop_
_publ_author_name
'Wang, Yu-Feng'
'Tang, Ji-Xia'
'Mo, Zaiyong'
'Li, Juan'
'Liang, Fu-Pei'
'Zou, Hua-Hong'

_publ_section_title
;
 Strong in vitro and vivo cytotoxicity of three new cobalt(II) complexes
 with 8-methoxyquinoline
;
_journal_name_full 'Dalton Transactions'
_journal_paper_doi 10.1039/D2DT01310J
_journal_year 2022
_chemical_formula_moiety 'C20 H18 Co I2 N2 O2'
_chemical_formula_sum 'C20 H18 Co I2 N2 O2'
_chemical_formula_weight 631.09
_space_group_crystal_system triclinic
_space_group_IT_number 2
_space_group_name_Hall '-P 1'
_space_group_name_H-M_alt 'P -1'
_atom_sites_solution_hydrogens geom
_atom_sites_solution_primary dual
_audit_creation_date 2022-05-19
_audit_creation_method
;
Olex2 1.3
(compiled 2020.11.12 svn.r5f609507 for OlexSys, GUI svn.r6408)
;
_audit_update_record
;
2022-05-19 deposited with the CCDC.	2022-05-23 downloaded from the CCDC.
;
_cell_angle_alpha 74.391(4)
_cell_angle_beta 88.386(3)
_cell_angle_gamma 77.493(4)
_cell_formula_units_Z 2
_cell_length_a 7.8982(3)
_cell_length_b 11.2700(7)
_cell_length_c 12.5221(5)
_cell_measurement_reflns_used 10453
_cell_measurement_temperature 300.99(10)
_cell_measurement_theta_max 29.7830
_cell_measurement_theta_min 1.9280
_cell_volume 1047.51(9)
_computing_cell_refinement 'CrysAlisPro 1.171.40.14a (Rigaku OD, 2018)'
_computing_data_collection 'CrysAlisPro 1.171.40.14a (Rigaku OD, 2018)'
_computing_data_reduction 'CrysAlisPro 1.171.40.14a (Rigaku OD, 2018)'
_computing_molecular_graphics 'Olex2 1.3 (Dolomanov et al., 2009)'
_computing_publication_material 'Olex2 1.3 (Dolomanov et al., 2009)'
_computing_structure_refinement 'SHELXL 2014/7 (Sheldrick, 2015)'
_computing_structure_solution 'SHELXT 2014/4 (Sheldrick, 2014)'
_diffrn_ambient_environment air
_diffrn_ambient_temperature 300.99(10)
_diffrn_detector 'CCD plate'
_diffrn_detector_type HyPix
_diffrn_measured_fraction_theta_full 1.000
_diffrn_measured_fraction_theta_max 1.000
_diffrn_measurement_details
;
List of Runs (angles in degrees, time in seconds):

  # Type    Start    End  Width  t~exp~   \w     \q     \k     \f   Frames
#--------------------------------------------------------------------------
  1  \w    -74.00  11.00   0.50    0.42    --   -1.74 -47.00  87.00  170
  2  \w    -15.00  71.00   0.50    0.42    --   -1.74  47.00-123.00  172
  3  \w    -14.00  38.00   0.50    0.42    --    4.16 -99.00  30.00  104
  4  \w    -14.00  38.00   0.50    0.42    --    4.16 -99.00  90.00  104
  5  \w    -11.00  77.00   0.50    0.42    --    4.16  57.00  30.00  176
  6  \w    -14.00  38.00   0.50    0.42    --    4.16 -99.00-120.00  104
  7  \w    -18.00  77.00   0.50    0.42    --    4.16  77.00 -60.00  190
  8  \w    -70.00 -43.00   0.50    0.42    --    4.16 -19.00 -30.00   54
  9  \w    -14.00  38.00   0.50    0.42    --    4.16 -99.00-180.00  104
;
_diffrn_measurement_device 'four-circle diffractometer'
_diffrn_measurement_device_type 'ROD, Synergy Custom DW system, HyPix'
_diffrn_measurement_method '\w scans'
_diffrn_orient_matrix_type 'CrysAlisPro convention (1999,Acta A55,543-557)'
_diffrn_orient_matrix_UB_11 -0.0779866000
_diffrn_orient_matrix_UB_12 0.0239561000
_diffrn_orient_matrix_UB_13 -0.0327522000
_diffrn_orient_matrix_UB_21 -0.0066435000
_diffrn_orient_matrix_UB_22 0.0595109000
_diffrn_orient_matrix_UB_23 0.0106816000
_diffrn_orient_matrix_UB_31 0.0484200000
_diffrn_orient_matrix_UB_32 0.0191296000
_diffrn_orient_matrix_UB_33 -0.0477042000
_diffrn_radiation_monochromator mirror
_diffrn_radiation_probe x-ray
_diffrn_radiation_type MoK\a
_diffrn_radiation_wavelength 0.71073
_diffrn_reflns_av_R_equivalents 0.0359
_diffrn_reflns_av_unetI/netI 0.0236
_diffrn_reflns_Laue_measured_fraction_full 1.000
_diffrn_reflns_Laue_measured_fraction_max 1.000
_diffrn_reflns_limit_h_max 9
_diffrn_reflns_limit_h_min -9
_diffrn_reflns_limit_k_max 13
_diffrn_reflns_limit_k_min -13
_diffrn_reflns_limit_l_max 14
_diffrn_reflns_limit_l_min -14
_diffrn_reflns_number 18911
_diffrn_reflns_point_group_measured_fraction_full 1.000
_diffrn_reflns_point_group_measured_fraction_max 1.000
_diffrn_reflns_theta_full 24.998
_diffrn_reflns_theta_max 24.998
_diffrn_reflns_theta_min 1.922
_diffrn_source 'Rotating-anode X-ray tube'
_diffrn_source_type 'Rigaku (Mo) X-ray Source'
_exptl_absorpt_coefficient_mu 3.783
_exptl_absorpt_correction_T_max 1.00000
_exptl_absorpt_correction_T_min 0.61096
_exptl_absorpt_correction_type multi-scan
_exptl_absorpt_process_details
;
CrysAlisPro 1.171.40.14a (Rigaku Oxford Diffraction, 2018)
Empirical absorption correction using spherical harmonics,
 implemented in SCALE3 ABSPACK scaling algorithm.
;
_exptl_crystal_colour yellow
_exptl_crystal_density_diffrn 2.001
_exptl_crystal_description block
_exptl_crystal_F_000 602
_refine_diff_density_max 0.466
_refine_diff_density_min -0.410
_refine_diff_density_rms 0.062
_refine_ls_extinction_method none
_refine_ls_goodness_of_fit_ref 1.075
_refine_ls_hydrogen_treatment constr
_refine_ls_matrix_type full
_refine_ls_number_parameters 246
_refine_ls_number_reflns 3694
_refine_ls_number_restraints 0
_refine_ls_restrained_S_all 1.075
_refine_ls_R_factor_all 0.0260
_refine_ls_R_factor_gt 0.0218
_refine_ls_shift/su_max 0.002
_refine_ls_shift/su_mean 0.000
_refine_ls_structure_factor_coef Fsqd
_refine_ls_weighting_details 'w=1/[\s^2^(Fo^2^)+(0.0213P)^2^+0.4963P] where P=(Fo^2^+2Fc^2^)/3'
_refine_ls_weighting_scheme calc
_refine_ls_wR_factor_gt 0.0528
_refine_ls_wR_factor_ref 0.0541
_reflns_Friedel_coverage 0.000
_reflns_number_gt 3231
_reflns_number_total 3694
_reflns_threshold_expression 'I > 2\s(I)'
_cod_data_source_file d2dt01310j2.cif
_cod_data_source_block l-lj-01-300k
_cod_database_code 7710302
_shelx_shelxl_version_number 2014/7
_shelx_space_group_comment
;
The symmetry employed for this shelxl refinement is uniquely defined
by the following loop, which should always be used as a source of
symmetry information in preference to the above space-group names.
They are only intended as comments.
;
_reflns_odcompleteness_completeness 99.97
_reflns_odcompleteness_iscentric 1
_reflns_odcompleteness_theta 25.30
_olex2_refinement_description
;
1. Fixed Uiso
 At 1.2 times of:
  All C(H) groups
 At 1.5 times of:
  All C(H,H,H) groups
2.a Aromatic/amide H refined with riding coordinates:
 C20(H20), C15(H15), C1(H1), C19(H19), C13(H13), C3(H3), C14(H14), C18(H18),
 C2(H2), C6(H6), C8(H8), C7(H7)
2.b Idealised Me refined as rotating group:
 C11(H11A,H11B,H11C), C10(H10A,H10B,H10C)
;
_olex2_submission_special_instructions 'No special instructions were received'
_oxdiff_exptl_absorpt_empirical_details
;
Empirical correction (ABSPACK) includes:
- Absorption correction using spherical harmonics
- Frame scaling
;
_oxdiff_exptl_absorpt_empirical_full_max 1.532
_oxdiff_exptl_absorpt_empirical_full_min 0.659

loop_
_space_group_symop_operation_xyz
'x, y, z'
'-x, -y, -z'

loop_
_atom_site_label
_atom_site_type_symbol
_atom_site_fract_x
_atom_site_fract_y
_atom_site_fract_z
_atom_site_U_iso_or_equiv
_atom_site_adp_type
_atom_site_occupancy
_atom_site_site_symmetry_order
_atom_site_calc_flag
_atom_site_refinement_flags_posn
_atom_site_refinement_flags_adp
_atom_site_refinement_flags_occupancy
_atom_site_disorder_assembly
_atom_site_disorder_group
I2 I -0.12439(3) 0.39394(2) 0.69660(2) 0.05480(8) Uani 1 1 d . . . . .
I1 I 0.17884(3) 0.00616(2) 0.82381(2) 0.05641(8) Uani 1 1 d . . . . .
Co1 Co 0.20234(5) 0.25314(4) 0.75042(3) 0.04084(10) Uani 1 1 d . . . . .
O1 O 0.4945(3) 0.1817(2) 0.76467(17) 0.0547(6) Uani 1 1 d . . . . .
O2 O 0.2975(3) 0.4367(2) 0.71575(16) 0.0521(5) Uani 1 1 d . . . . .
N2 N 0.2031(3) 0.2961(2) 0.90370(18) 0.0406(5) Uani 1 1 d . . . . .
N1 N 0.2776(3) 0.2340(2) 0.59248(19) 0.0460(6) Uani 1 1 d . . . . .
C17 C 0.2444(4) 0.4081(3) 0.9053(2) 0.0407(6) Uani 1 1 d . . . . .
C12 C 0.2935(4) 0.4851(3) 0.8053(2) 0.0443(7) Uani 1 1 d . . . . .
C5 C 0.4489(4) 0.1842(3) 0.5801(3) 0.0473(7) Uani 1 1 d . . . . .
C16 C 0.2359(4) 0.4491(3) 1.0026(2) 0.0451(7) Uani 1 1 d . . . . .
C20 C 0.1537(4) 0.2272(3) 0.9966(2) 0.0497(8) Uani 1 1 d . . . . .
H20 H 0.1234 0.1522 0.9960 0.060 Uiso 1 1 calc R U . . .
C15 C 0.2776(5) 0.5656(3) 0.9980(3) 0.0574(8) Uani 1 1 d . . . . .
H15 H 0.2731 0.5936 1.0617 0.069 Uiso 1 1 calc R U . . .
C9 C 0.5662(4) 0.1555(3) 0.6710(3) 0.0516(8) Uani 1 1 d . . . . .
C1 C 0.1687(5) 0.2586(3) 0.5078(3) 0.0577(9) Uani 1 1 d . . . . .
H1 H 0.0525 0.2930 0.5159 0.069 Uiso 1 1 calc R U . . .
C4 C 0.5108(5) 0.1609(3) 0.4788(3) 0.0567(9) Uani 1 1 d . . . . .
C19 C 0.1443(5) 0.2614(3) 1.0964(3) 0.0578(9) Uani 1 1 d . . . . .
H19 H 0.1100 0.2091 1.1604 0.069 Uiso 1 1 calc R U . . .
C13 C 0.3324(5) 0.5976(3) 0.8032(3) 0.0560(8) Uani 1 1 d . . . . .
H13 H 0.3642 0.6482 0.7374 0.067 Uiso 1 1 calc R U . . .
C3 C 0.3888(6) 0.1866(4) 0.3923(3) 0.0696(11) Uani 1 1 d . . . . .
H3 H 0.4239 0.1702 0.3252 0.084 Uiso 1 1 calc R U . . .
C14 C 0.3243(5) 0.6370(3) 0.9011(3) 0.0625(9) Uani 1 1 d . . . . .
H14 H 0.3516 0.7138 0.8992 0.075 Uiso 1 1 calc R U . . .
C18 C 0.1857(5) 0.3711(3) 1.0991(3) 0.0557(8) Uani 1 1 d . . . . .
H18 H 0.1805 0.3944 1.1652 0.067 Uiso 1 1 calc R U . . .
C2 C 0.2199(6) 0.2351(4) 0.4061(3) 0.0684(11) Uani 1 1 d . . . . .
H2 H 0.1386 0.2528 0.3485 0.082 Uiso 1 1 calc R U . . .
C11 C 0.3351(6) 0.5132(4) 0.6111(3) 0.0694(11) Uani 1 1 d . . . . .
H11A H 0.3208 0.4735 0.5541 0.104 Uiso 1 1 calc R U . . .
H11B H 0.4526 0.5233 0.6128 0.104 Uiso 1 1 calc R U . . .
H11C H 0.2573 0.5945 0.5958 0.104 Uiso 1 1 calc R U . . .
C6 C 0.6893(6) 0.1116(4) 0.4713(4) 0.0771(12) Uani 1 1 d . . . . .
H6 H 0.7329 0.0971 0.4051 0.092 Uiso 1 1 calc R U . . .
C8 C 0.7380(5) 0.1056(4) 0.6618(4) 0.0687(10) Uani 1 1 d . . . . .
H8 H 0.8151 0.0853 0.7221 0.082 Uiso 1 1 calc R U . . .
C7 C 0.7960(6) 0.0856(4) 0.5598(4) 0.0840(14) Uani 1 1 d . . . . .
H7 H 0.9134 0.0530 0.5534 0.101 Uiso 1 1 calc R U . . .
C10 C 0.5989(5) 0.1357(4) 0.8654(3) 0.0727(11) Uani 1 1 d . . . . .
H10A H 0.5314 0.1570 0.9252 0.109 Uiso 1 1 calc R U . . .
H10B H 0.6978 0.1737 0.8567 0.109 Uiso 1 1 calc R U . . .
H10C H 0.6372 0.0457 0.8817 0.109 Uiso 1 1 calc R U . . .

loop_
_atom_site_aniso_label
_atom_site_aniso_U_11
_atom_site_aniso_U_22
_atom_site_aniso_U_33
_atom_site_aniso_U_23
_atom_site_aniso_U_13
_atom_site_aniso_U_12
I2 0.05526(14) 0.05444(14) 0.05016(13) -0.01794(10) -0.00469(9) 0.00338(10)
I1 0.07345(17) 0.03997(13) 0.05435(14) -0.01171(9) -0.00177(11) -0.01001(10)
Co1 0.0490(2) 0.0420(2) 0.03035(19) -0.01085(16) 0.00148(16) -0.00607(18)
O1 0.0458(13) 0.0687(15) 0.0490(12) -0.0215(11) -0.0002(10) -0.0035(11)
O2 0.0703(15) 0.0518(13) 0.0365(11) -0.0094(9) 0.0085(10) -0.0221(11)
N2 0.0446(14) 0.0423(14) 0.0357(12) -0.0115(10) 0.0025(10) -0.0101(11)
N1 0.0548(16) 0.0462(15) 0.0354(13) -0.0117(11) 0.0043(11) -0.0072(12)
C17 0.0386(16) 0.0414(16) 0.0412(15) -0.0133(12) -0.0026(12) -0.0038(13)
C12 0.0469(17) 0.0423(17) 0.0413(15) -0.0092(13) -0.0013(13) -0.0065(13)
C5 0.058(2) 0.0387(16) 0.0481(17) -0.0159(13) 0.0167(14) -0.0138(14)
C16 0.0494(18) 0.0414(17) 0.0440(16) -0.0168(13) -0.0044(13) -0.0015(14)
C20 0.063(2) 0.0473(18) 0.0392(16) -0.0101(13) 0.0034(14) -0.0156(16)
C15 0.064(2) 0.051(2) 0.061(2) -0.0267(17) -0.0030(16) -0.0050(16)
C9 0.0489(19) 0.0496(19) 0.062(2) -0.0240(15) 0.0121(15) -0.0130(15)
C1 0.071(2) 0.059(2) 0.0396(17) -0.0137(15) 0.0000(15) -0.0051(17)
C4 0.077(2) 0.0435(18) 0.056(2) -0.0212(15) 0.0288(18) -0.0210(17)
C19 0.079(3) 0.061(2) 0.0331(15) -0.0109(14) 0.0090(15) -0.0197(19)
C13 0.063(2) 0.0429(18) 0.060(2) -0.0084(15) 0.0002(16) -0.0147(16)
C3 0.113(4) 0.059(2) 0.0421(19) -0.0207(16) 0.023(2) -0.024(2)
C14 0.072(2) 0.0433(19) 0.076(2) -0.0207(17) -0.0041(19) -0.0146(17)
C18 0.069(2) 0.059(2) 0.0399(17) -0.0194(15) 0.0018(15) -0.0073(17)
C2 0.108(3) 0.062(2) 0.0346(17) -0.0127(16) -0.0022(18) -0.016(2)
C11 0.097(3) 0.069(2) 0.0428(18) -0.0060(17) 0.0147(18) -0.030(2)
C6 0.087(3) 0.067(3) 0.088(3) -0.040(2) 0.048(3) -0.021(2)
C8 0.052(2) 0.067(2) 0.098(3) -0.043(2) 0.011(2) -0.0113(18)
C7 0.062(3) 0.079(3) 0.127(4) -0.057(3) 0.039(3) -0.017(2)
C10 0.053(2) 0.100(3) 0.059(2) -0.020(2) -0.0123(17) -0.004(2)

loop_
_atom_type_symbol
_atom_type_description
_atom_type_scat_dispersion_real
_atom_type_scat_dispersion_imag
_atom_type_scat_source
C C 0.0033 0.0016 'International Tables Vol C Tables 4.2.6.8 and 6.1.1.4'
H H 0.0000 0.0000 'International Tables Vol C Tables 4.2.6.8 and 6.1.1.4'
Co Co 0.3494 0.9721 'International Tables Vol C Tables 4.2.6.8 and 6.1.1.4'
I I -0.4742 1.8119 'International Tables Vol C Tables 4.2.6.8 and 6.1.1.4'
N N 0.0061 0.0033 'International Tables Vol C Tables 4.2.6.8 and 6.1.1.4'
O O 0.0106 0.0060 'International Tables Vol C Tables 4.2.6.8 and 6.1.1.4'

loop_
_geom_angle_atom_site_label_1
_geom_angle_atom_site_label_2
_geom_angle_atom_site_label_3
_geom_angle
_geom_angle_site_symmetry_1
_geom_angle_site_symmetry_3
_geom_angle_publ_flag
I2 Co1 I1 107.498(16) . . ?
O1 Co1 I2 164.70(6) . . ?
O1 Co1 I1 86.81(6) . . ?
O1 Co1 O2 78.16(9) . . ?
O2 Co1 I2 88.20(6) . . ?
O2 Co1 I1 163.45(6) . . ?
N2 Co1 I2 92.18(7) . . ?
N2 Co1 I1 99.38(7) . . ?
N2 Co1 O1 90.73(9) . . ?
N2 Co1 O2 74.19(8) . . ?
N1 Co1 I2 98.98(7) . . ?
N1 Co1 I1 92.24(7) . . ?
N1 Co1 O1 74.50(9) . . ?
N1 Co1 O2 90.40(9) . . ?
N1 Co1 N2 160.71(10) . . ?
C9 O1 Co1 113.91(19) . . ?
C9 O1 C10 118.1(3) . . ?
C10 O1 Co1 126.3(2) . . ?
C12 O2 Co1 114.12(16) . . ?
C12 O2 C11 117.5(3) . . ?
C11 O2 Co1 127.7(2) . . ?
C17 N2 Co1 118.05(18) . . ?
C20 N2 Co1 123.9(2) . . ?
C20 N2 C17 117.8(2) . . ?
C5 N1 Co1 117.4(2) . . ?
C1 N1 Co1 124.0(2) . . ?
C1 N1 C5 118.4(3) . . ?
N2 C17 C12 118.6(2) . . ?
N2 C17 C16 122.0(3) . . ?
C16 C17 C12 119.4(3) . . ?
O2 C12 C17 114.8(3) . . ?
C13 C12 O2 125.0(3) . . ?
C13 C12 C17 120.3(3) . . ?
N1 C5 C9 118.8(3) . . ?
N1 C5 C4 121.8(3) . . ?
C9 C5 C4 119.4(3) . . ?
C15 C16 C17 119.1(3) . . ?
C18 C16 C17 117.7(3) . . ?
C18 C16 C15 123.3(3) . . ?
N2 C20 H20 118.4 . . ?
N2 C20 C19 123.2(3) . . ?
C19 C20 H20 118.4 . . ?
C16 C15 H15 119.9 . . ?
C14 C15 C16 120.1(3) . . ?
C14 C15 H15 119.9 . . ?
O1 C9 C5 115.1(3) . . ?
O1 C9 C8 124.4(3) . . ?
C8 C9 C5 120.5(3) . . ?
N1 C1 H1 118.5 . . ?
N1 C1 C2 123.0(4) . . ?
C2 C1 H1 118.5 . . ?
C3 C4 C5 117.4(3) . . ?
C3 C4 C6 123.9(4) . . ?
C6 C4 C5 118.7(4) . . ?
C20 C19 H19 120.3 . . ?
C18 C19 C20 119.4(3) . . ?
C18 C19 H19 120.3 . . ?
C12 C13 H13 120.1 . . ?
C12 C13 C14 119.7(3) . . ?
C14 C13 H13 120.1 . . ?
C4 C3 H3 119.9 . . ?
C2 C3 C4 120.1(3) . . ?
C2 C3 H3 119.9 . . ?
C15 C14 C13 121.4(3) . . ?
C15 C14 H14 119.3 . . ?
C13 C14 H14 119.3 . . ?
C16 C18 H18 120.1 . . ?
C19 C18 C16 119.8(3) . . ?
C19 C18 H18 120.1 . . ?
C1 C2 H2 120.3 . . ?
C3 C2 C1 119.4(4) . . ?
C3 C2 H2 120.3 . . ?
O2 C11 H11A 109.5 . . ?
O2 C11 H11B 109.5 . . ?
O2 C11 H11C 109.5 . . ?
H11A C11 H11B 109.5 . . ?
H11A C11 H11C 109.5 . . ?
H11B C11 H11C 109.5 . . ?
C4 C6 H6 120.1 . . ?
C7 C6 C4 119.8(4) . . ?
C7 C6 H6 120.1 . . ?
C9 C8 H8 120.6 . . ?
C9 C8 C7 118.8(4) . . ?
C7 C8 H8 120.6 . . ?
C6 C7 C8 122.7(4) . . ?
C6 C7 H7 118.6 . . ?
C8 C7 H7 118.6 . . ?
O1 C10 H10A 109.5 . . ?
O1 C10 H10B 109.5 . . ?
O1 C10 H10C 109.5 . . ?
H10A C10 H10B 109.5 . . ?
H10A C10 H10C 109.5 . . ?
H10B C10 H10C 109.5 . . ?

loop_
_geom_bond_atom_site_label_1
_geom_bond_atom_site_label_2
_geom_bond_distance
_geom_bond_site_symmetry_2
_geom_bond_publ_flag
I2 Co1 2.7167(5) . ?
I1 Co1 2.7321(5) . ?
Co1 O1 2.269(2) . ?
Co1 O2 2.281(2) . ?
Co1 N2 2.103(2) . ?
Co1 N1 2.102(2) . ?
O1 C9 1.364(4) . ?
O1 C10 1.436(4) . ?
O2 C12 1.369(4) . ?
O2 C11 1.425(4) . ?
N2 C17 1.375(4) . ?
N2 C20 1.315(4) . ?
N1 C5 1.369(4) . ?
N1 C1 1.316(4) . ?
C17 C12 1.416(4) . ?
C17 C16 1.409(4) . ?
C12 C13 1.362(4) . ?
C5 C9 1.410(5) . ?
C5 C4 1.416(4) . ?
C16 C15 1.408(5) . ?
C16 C18 1.394(4) . ?
C20 H20 0.9300 . ?
C20 C19 1.399(4) . ?
C15 H15 0.9300 . ?
C15 C14 1.354(5) . ?
C9 C8 1.366(5) . ?
C1 H1 0.9300 . ?
C1 C2 1.401(5) . ?
C4 C3 1.398(6) . ?
C4 C6 1.409(6) . ?
C19 H19 0.9300 . ?
C19 C18 1.355(5) . ?
C13 H13 0.9300 . ?
C13 C14 1.407(5) . ?
C3 H3 0.9300 . ?
C3 C2 1.353(6) . ?
C14 H14 0.9300 . ?
C18 H18 0.9300 . ?
C2 H2 0.9300 . ?
C11 H11A 0.9600 . ?
C11 H11B 0.9600 . ?
C11 H11C 0.9600 . ?
C6 H6 0.9300 . ?
C6 C7 1.341(6) . ?
C8 H8 0.9300 . ?
C8 C7 1.403(6) . ?
C7 H7 0.9300 . ?
C10 H10A 0.9600 . ?
C10 H10B 0.9600 . ?
C10 H10C 0.9600 . ?

loop_
_geom_torsion_atom_site_label_1
_geom_torsion_atom_site_label_2
_geom_torsion_atom_site_label_3
_geom_torsion_atom_site_label_4
_geom_torsion
_geom_torsion_site_symmetry_1
_geom_torsion_site_symmetry_2
_geom_torsion_site_symmetry_3
_geom_torsion_site_symmetry_4
_geom_torsion_publ_flag
Co1 O1 C9 C5 3.6(3) . . . . ?
Co1 O1 C9 C8 -176.7(3) . . . . ?
Co1 O2 C12 C17 4.7(3) . . . . ?
Co1 O2 C12 C13 -175.3(3) . . . . ?
Co1 N2 C17 C12 -3.5(4) . . . . ?
Co1 N2 C17 C16 175.3(2) . . . . ?
Co1 N2 C20 C19 -175.8(3) . . . . ?
Co1 N1 C5 C9 -3.6(4) . . . . ?
Co1 N1 C5 C4 176.4(2) . . . . ?
Co1 N1 C1 C2 -174.5(3) . . . . ?
O1 C9 C8 C7 -178.6(3) . . . . ?
O2 C12 C13 C14 -179.7(3) . . . . ?
N2 C17 C12 O2 -1.1(4) . . . . ?
N2 C17 C12 C13 178.9(3) . . . . ?
N2 C17 C16 C15 -179.1(3) . . . . ?
N2 C17 C16 C18 0.7(4) . . . . ?
N2 C20 C19 C18 0.8(6) . . . . ?
N1 C5 C9 O1 -0.2(4) . . . . ?
N1 C5 C9 C8 180.0(3) . . . . ?
N1 C5 C4 C3 -2.2(5) . . . . ?
N1 C5 C4 C6 178.8(3) . . . . ?
N1 C1 C2 C3 -0.9(6) . . . . ?
C17 N2 C20 C19 -1.2(5) . . . . ?
C17 C12 C13 C14 0.2(5) . . . . ?
C17 C16 C15 C14 0.3(5) . . . . ?
C17 C16 C18 C19 -1.1(5) . . . . ?
C12 C17 C16 C15 -0.4(4) . . . . ?
C12 C17 C16 C18 179.5(3) . . . . ?
C12 C13 C14 C15 -0.3(6) . . . . ?
C5 N1 C1 C2 0.5(5) . . . . ?
C5 C9 C8 C7 1.1(5) . . . . ?
C5 C4 C3 C2 1.8(5) . . . . ?
C5 C4 C6 C7 1.2(6) . . . . ?
C16 C17 C12 O2 -179.9(3) . . . . ?
C16 C17 C12 C13 0.1(5) . . . . ?
C16 C15 C14 C13 0.0(6) . . . . ?
C20 N2 C17 C12 -178.4(3) . . . . ?
C20 N2 C17 C16 0.4(4) . . . . ?
C20 C19 C18 C16 0.4(5) . . . . ?
C15 C16 C18 C19 178.7(3) . . . . ?
C9 C5 C4 C3 177.8(3) . . . . ?
C9 C5 C4 C6 -1.1(5) . . . . ?
C9 C8 C7 C6 -1.1(7) . . . . ?
C1 N1 C5 C9 -178.9(3) . . . . ?
C1 N1 C5 C4 1.1(5) . . . . ?
C4 C5 C9 O1 179.7(3) . . . . ?
C4 C5 C9 C8 0.0(5) . . . . ?
C4 C3 C2 C1 -0.4(6) . . . . ?
C4 C6 C7 C8 -0.1(7) . . . . ?
C3 C4 C6 C7 -177.6(4) . . . . ?
C18 C16 C15 C14 -179.5(3) . . . . ?
C11 O2 C12 C17 176.1(3) . . . . ?
C11 O2 C12 C13 -3.9(5) . . . . ?
C6 C4 C3 C2 -179.3(4) . . . . ?
C10 O1 C9 C5 169.7(3) . . . . ?
C10 O1 C9 C8 -10.6(5) . . . . ?
